data_7133825
loop_
_publ_author_name
'Prieto-Pascual, Unai'
'Bustos, Itxaso'
'Salcedo-Abraira, Pablo'
'Vitorica-Yrezabal, I&#xf1;igo J'
'Landa, Aitor'
'Freixa, Zoraida'
'Huertos, Miguel A.'

_publ_section_title
;
 Unsaturated chiral-only-at-metal rhodium(III) complexes bearing SiN-type
 ligands.
;
_journal_issue 80
_journal_name_full 'Chemical communications (Cambridge, England)'
_journal_page_first 11299
_journal_page_last 11302
_journal_paper_doi 10.1039/d4cc03665d
_journal_volume 60
_journal_year 2024
_chemical_absolute_configuration ad
_chemical_formula_moiety 'C38 H36 B N2 O6 Rh Si2, C H2 Cl2'
_chemical_formula_sum 'C39 H38 B Cl2 N2 O6 Rh Si2'
_chemical_formula_weight 871.51
_space_group_crystal_system orthorhombic
_space_group_IT_number 19
_space_group_name_Hall 'P 2ac 2ab'
_space_group_name_H-M_alt 'P 21 21 21'
_atom_sites_solution_hydrogens geom
_audit_creation_date 2024-09-02
_audit_creation_method
;
Olex2 1.5
(compiled 2024.02.16 svn.r378c4104 for OlexSys, GUI svn.r6928)
;
_audit_update_record
;
2024-09-02 deposited with the CCDC.	2024-09-11 downloaded from the CCDC.
;
_cell_angle_alpha 90
_cell_angle_beta 90
_cell_angle_gamma 90
_cell_formula_units_Z 8
_cell_length_a 8.5875(7)
_cell_length_b 22.565(2)
_cell_length_c 40.397(3)
_cell_measurement_reflns_used 3477
_cell_measurement_temperature 150.00
_cell_measurement_theta_max 24.061
_cell_measurement_theta_min 2.755
_cell_volume 7828.0(11)
_computing_cell_refinement 'SAINT V8.40B (?, 2016)'
_computing_data_reduction 'SAINT V8.40B (?, 2016)'
_computing_molecular_graphics 'Olex2 1.5 (Dolomanov et al., 2009)'
_computing_publication_material 'Olex2 1.5 (Dolomanov et al., 2009)'
_computing_structure_refinement 'SHELXL 2018/3 (Sheldrick, 2015)'
_computing_structure_solution 'SHELXT  (Sheldrick, 2015)'
_diffrn_ambient_temperature 150.00
_diffrn_detector_area_resol_mean 7.9
_diffrn_detector_type 'CCD area detector'
_diffrn_measured_fraction_theta_full 0.999
_diffrn_measured_fraction_theta_max 0.997
_diffrn_measurement_device 'three-circle diffractometer'
_diffrn_measurement_device_type 'Bruker SMART APEX2 area detector'
_diffrn_measurement_method '\w and \f scans'
_diffrn_radiation_type MoK\a
_diffrn_radiation_wavelength 0.71073
_diffrn_reflns_av_unetI/netI 0.2058
_diffrn_reflns_Laue_measured_fraction_full 0.999
_diffrn_reflns_Laue_measured_fraction_max 0.997
_diffrn_reflns_limit_h_max 10
_diffrn_reflns_limit_h_min -10
_diffrn_reflns_limit_k_max 28
_diffrn_reflns_limit_k_min 0
_diffrn_reflns_limit_l_max 50
_diffrn_reflns_limit_l_min 0
_diffrn_reflns_number 16076
_diffrn_reflns_point_group_measured_fraction_full 0.999
_diffrn_reflns_point_group_measured_fraction_max 0.995
_diffrn_reflns_theta_full 25.242
_diffrn_reflns_theta_max 26.459
_diffrn_reflns_theta_min 2.017
_exptl_absorpt_coefficient_mu 0.683
_exptl_absorpt_correction_T_max 0.7454
_exptl_absorpt_correction_T_min 0.5133
_exptl_absorpt_correction_type multi-scan
_exptl_absorpt_process_details
;
SADABS-2016/2 (Bruker,2016/2) was used for absorption correction.
wR2(int) was 0.1288 before and 0.0933 after correction.
The Ratio of minimum to maximum transmission is 0.6886.
The \l/2 correction factor is Not present.
;
_exptl_crystal_colour colourless
_exptl_crystal_colour_primary colourless
_exptl_crystal_density_diffrn 1.479
_exptl_crystal_description needle
_exptl_crystal_F_000 3568
_exptl_crystal_size_max 0.3
_exptl_crystal_size_mid 0.002
_exptl_crystal_size_min 0.002
_refine_diff_density_max 1.258
_refine_diff_density_min -1.425
_refine_diff_density_rms 0.140
_refine_ls_abs_structure_details
;
 Flack x determined using 2265 quotients [(I+)-(I-)]/[(I+)+(I-)]
 (Parsons, Flack and Wagner, Acta Cryst. B69 (2013) 249-259).
;
_refine_ls_abs_structure_Flack 0.06(3)
_refine_ls_extinction_method none
_refine_ls_goodness_of_fit_ref 1.025
_refine_ls_hydrogen_treatment constr
_refine_ls_matrix_type full
_refine_ls_number_parameters 964
_refine_ls_number_reflns 16076
_refine_ls_number_restraints 0
_refine_ls_restrained_S_all 1.025
_refine_ls_R_factor_all 0.1984
_refine_ls_R_factor_gt 0.0658
_refine_ls_shift/su_max 0.001
_refine_ls_shift/su_mean 0.000
_refine_ls_structure_factor_coef Fsqd
_refine_ls_weighting_details 'w=1/[\s^2^(Fo^2^)+(0.0441P)^2^] where P=(Fo^2^+2Fc^2^)/3'
_refine_ls_weighting_scheme calc
_refine_ls_wR_factor_gt 0.1151
_refine_ls_wR_factor_ref 0.1665
_reflns_Friedel_coverage 0.801
_reflns_Friedel_fraction_full 0.999
_reflns_Friedel_fraction_max 0.993
_reflns_number_gt 7800
_reflns_number_total 16076
_reflns_threshold_expression 'I > 2\s(I)'
_cod_data_source_file d4cc03665d2.cif
_cod_data_source_block d-rh(sin)[r-b(s-man)2]
_cod_original_cell_volume 7828.0(12)
_cod_database_code 7133825
_shelx_shelxl_version_number 2018/3
_shelx_space_group_comment
;
The symmetry employed for this shelxl refinement is uniquely defined
by the following loop, which should always be used as a source of
symmetry information in preference to the above space-group names.
They are only intended as comments.
;
_shelx_estimated_absorpt_t_max 0.999
_shelx_estimated_absorpt_t_min 0.821
_olex2_refinement_description
;
1. Twinned data refinement
 Scales: 1.0008(15)
 -0.0008(15)
2. Fixed Uiso
 At 1.2 times of:
  All C(H) groups, All C(H,H) groups
 At 1.5 times of:
  All C(H,H,H) groups
3.a Ternary CH refined with riding coordinates:
 C29A(H29A), C37A(H37A), C29B(H29B), C37B(H37B)
3.b Secondary CH2 refined with riding coordinates:
 C1S(H1SA,H1SB), C2S(H2SA,H2SB)
3.c Aromatic/amide H refined with riding coordinates:
 C1A(H1A), C2A(H2A), C3A(H3A), C5A(H5A), C6A(H6A), C7A(H7A), C12A(H12A),
 C13A(H13A), C14A(H14A), C16A(H16A), C17A(H17A), C18A(H18A), C23A(H23A),
 C24A(H24A), C25A(H25A), C26A(H26A), C27A(H27A), C31A(H31A), C32A(H32A),
 C33A(H33A), C34A(H34A), C35A(H35A), C1B(H1B), C2B(H2B), C3B(H3B), C5B(H5B),
 C6B(H6B), C7B(H7B), C12B(H12B), C13B(H13B), C14B(H14B), C16B(H16B), C17B(H17B),
  C18B(H18B), C23B(H23B), C24B(H24B), C25B(H25B), C26B(H26B), C27B(H27B),
 C31B(H31B), C32B(H32B), C33B(H33B), C34B(H34B), C35B(H35B)
3.d Idealised Me refined as rotating group:
 C10A(H10A,H10B,H10C), C11A(H11A,H11B,H11C), C21A(H21A,H21B,H21C), C22A(H22A,
 H22B,H22C), C10B(H10D,H10E,H10F), C11B(H11D,H11E,H11F), C21B(H21D,H21E,H21F),
 C22B(H22D,H22E,H22F)
;
_olex2_submission_special_instructions 'No special instructions were received'

loop_
_space_group_symop_operation_xyz
'x, y, z'
'-x+1/2, -y, z+1/2'
'-x, y+1/2, -z+1/2'
'x+1/2, -y+1/2, -z'

loop_
_atom_site_label
_atom_site_type_symbol
_atom_site_fract_x
_atom_site_fract_y
_atom_site_fract_z
_atom_site_U_iso_or_equiv
_atom_site_adp_type
_atom_site_occupancy
_atom_site_site_symmetry_order
_atom_site_calc_flag
_atom_site_refinement_flags_posn
_atom_site_refinement_flags_adp
_atom_site_refinement_flags_occupancy
_atom_site_disorder_assembly
_atom_site_disorder_group
Rh1A Rh 0.26059(13) 0.52592(5) 0.82427(2) 0.0272(3) Uani 1 1 d . . . . .
Si1A Si 0.1183(5) 0.56402(19) 0.78236(9) 0.0290(10) Uani 1 1 d . . . . .
Si2A Si 0.4046(4) 0.47542(19) 0.78724(9) 0.0287(9) Uani 1 1 d . . . . .
B1A B 0.260(2) 0.5430(6) 0.8970(3) 0.027(3) Uani 1 1 d . . . . .
O1A O 0.3683(11) 0.5046(4) 0.8794(2) 0.028(2) Uani 1 1 d . . . . .
O2A O 0.1464(10) 0.5685(4) 0.8738(2) 0.025(2) Uani 1 1 d . . . . .
O3A O 0.3194(11) 0.6949(5) 0.9090(2) 0.045(3) Uani 1 1 d . . . . .
O4A O 0.3380(11) 0.5949(4) 0.9126(2) 0.032(2) Uani 1 1 d . . . . .
O5A O 0.1852(11) 0.5059(4) 0.9219(2) 0.031(2) Uani 1 1 d . . . . .
O6A O 0.1923(11) 0.4094(5) 0.9363(2) 0.040(3) Uani 1 1 d . . . . .
N1A N 0.4002(13) 0.6007(5) 0.8192(3) 0.028(3) Uani 1 1 d . . . . .
N2A N 0.1258(12) 0.4508(5) 0.8262(3) 0.026(3) Uani 1 1 d . . . . .
C1A C 0.5198(15) 0.6080(6) 0.8392(3) 0.027(3) Uani 1 1 d . . . . .
H1A H 0.538327 0.579537 0.856044 0.033 Uiso 1 1 calc R U . . .
C2A C 0.6208(17) 0.6567(6) 0.8364(3) 0.034(4) Uani 1 1 d . . . . .
H2A H 0.704305 0.661618 0.851544 0.041 Uiso 1 1 calc R U . . .
C3A C 0.5979(16) 0.6970(7) 0.8115(3) 0.037(4) Uani 1 1 d . . . . .
H3A H 0.666397 0.729774 0.809333 0.044 Uiso 1 1 calc R U . . .
C4A C 0.4724(17) 0.6901(6) 0.7890(3) 0.033(4) Uani 1 1 d . . . . .
C5A C 0.4428(18) 0.7297(7) 0.7626(4) 0.044(4) Uani 1 1 d . . . . .
H5A H 0.508571 0.762948 0.758912 0.052 Uiso 1 1 calc R U . . .
C6A C 0.3192(17) 0.7194(7) 0.7427(3) 0.037(4) Uani 1 1 d . . . . .
H6A H 0.299873 0.745807 0.724821 0.044 Uiso 1 1 calc R U . . .
C7A C 0.2175(18) 0.6707(6) 0.7474(3) 0.038(4) Uani 1 1 d . . . . .
H7A H 0.130659 0.665589 0.733111 0.045 Uiso 1 1 calc R U . . .
C8A C 0.2438(19) 0.6306(5) 0.7726(3) 0.029(3) Uani 1 1 d . . . . .
C9A C 0.3725(16) 0.6405(6) 0.7934(3) 0.022(3) Uani 1 1 d . . . . .
C10A C 0.0587(16) 0.5218(7) 0.7443(3) 0.038(4) Uani 1 1 d . . . . .
H10A H 0.151747 0.506441 0.733140 0.057 Uiso 1 1 calc R U . . .
H10B H 0.002215 0.548189 0.729250 0.057 Uiso 1 1 calc R U . . .
H10C H -0.008753 0.488650 0.750648 0.057 Uiso 1 1 calc R U . . .
C11A C -0.0683(17) 0.5908(7) 0.7999(4) 0.044(5) Uani 1 1 d . . . . .
H11A H -0.129253 0.556977 0.807892 0.067 Uiso 1 1 calc R U . . .
H11B H -0.127216 0.611814 0.782774 0.067 Uiso 1 1 calc R U . . .
H11C H -0.047107 0.617800 0.818386 0.067 Uiso 1 1 calc R U . . .
C12A C 0.0119(16) 0.4464(7) 0.8481(3) 0.036(4) Uani 1 1 d . . . . .
H12A H 0.000013 0.477280 0.863860 0.043 Uiso 1 1 calc R U . . .
C13A C -0.0932(16) 0.3982(6) 0.8492(3) 0.032(4) Uani 1 1 d . . . . .
H13A H -0.171770 0.396267 0.865726 0.038 Uiso 1 1 calc R U . . .
C14A C -0.0791(15) 0.3548(6) 0.8261(4) 0.031(3) Uani 1 1 d . . . . .
H14A H -0.149291 0.322237 0.826020 0.037 Uiso 1 1 calc R U . . .
C15A C 0.0409(18) 0.3584(7) 0.8021(3) 0.032(4) Uani 1 1 d . . . . .
C16A C 0.0561(18) 0.3171(7) 0.7765(4) 0.042(4) Uani 1 1 d . . . . .
H16A H -0.014147 0.284619 0.775399 0.051 Uiso 1 1 calc R U . . .
C17A C 0.1674(17) 0.3222(7) 0.7533(4) 0.038(4) Uani 1 1 d . . . . .
H17A H 0.172094 0.294383 0.735698 0.046 Uiso 1 1 calc R U . . .
C18A C 0.2778(17) 0.3688(6) 0.7548(3) 0.033(4) Uani 1 1 d . . . . .
H18A H 0.359295 0.370909 0.738985 0.039 Uiso 1 1 calc R U . . .
C19A C 0.2664(18) 0.4119(6) 0.7800(3) 0.030(3) Uani 1 1 d . . . . .
C20A C 0.1431(16) 0.4065(6) 0.8028(3) 0.027(4) Uani 1 1 d . . . . .
C21A C 0.5805(16) 0.4472(6) 0.8101(3) 0.037(4) Uani 1 1 d . . . . .
H21A H 0.548886 0.432591 0.831927 0.055 Uiso 1 1 calc R U . . .
H21B H 0.655880 0.479439 0.812762 0.055 Uiso 1 1 calc R U . . .
H21C H 0.628264 0.414857 0.797481 0.055 Uiso 1 1 calc R U . . .
C22A C 0.486(2) 0.5077(7) 0.7482(3) 0.037(4) Uani 1 1 d . . . . .
H22A H 0.511477 0.475700 0.732732 0.056 Uiso 1 1 calc R U . . .
H22B H 0.580700 0.530225 0.753352 0.056 Uiso 1 1 calc R U . . .
H22C H 0.408949 0.534127 0.738134 0.056 Uiso 1 1 calc R U . . .
C23A C -0.1007(18) 0.6154(7) 0.9127(4) 0.046(4) Uani 1 1 d . . . . .
H23A H -0.070682 0.575359 0.916224 0.055 Uiso 1 1 calc R U . . .
C24A C -0.2340(19) 0.6372(7) 0.9272(3) 0.046(4) Uani 1 1 d . . . . .
H24A H -0.295620 0.611593 0.940476 0.055 Uiso 1 1 calc R U . . .
C25A C -0.2804(19) 0.6950(6) 0.9230(4) 0.045(4) Uani 1 1 d . . . . .
H25A H -0.371394 0.709368 0.933715 0.053 Uiso 1 1 calc R U . . .
C26A C -0.1941(16) 0.7312(7) 0.9033(4) 0.043(4) Uani 1 1 d . . . . .
H26A H -0.226916 0.770903 0.899753 0.052 Uiso 1 1 calc R U . . .
C27A C -0.0578(17) 0.7108(7) 0.8883(4) 0.039(4) Uani 1 1 d . . . . .
H27A H 0.002355 0.736714 0.874846 0.047 Uiso 1 1 calc R U . . .
C28A C -0.0104(15) 0.6522(6) 0.8930(3) 0.027(3) Uani 1 1 d . . . . .
C29A C 0.1376(17) 0.6319(6) 0.8782(3) 0.032(4) Uani 1 1 d . . . . .
H29A H 0.154483 0.652151 0.856498 0.038 Uiso 1 1 calc R U . . .
C30A C 0.2733(17) 0.6459(7) 0.9017(3) 0.033(4) Uani 1 1 d . . . . .
C31A C 0.6356(16) 0.4721(7) 0.9152(3) 0.031(3) Uani 1 1 d . . . . .
H31A H 0.623019 0.511295 0.907007 0.038 Uiso 1 1 calc R U . . .
C32A C 0.7725(18) 0.4568(6) 0.9322(3) 0.037(4) Uani 1 1 d . . . . .
H32A H 0.853569 0.485068 0.934795 0.045 Uiso 1 1 calc R U . . .
C33A C 0.7889(16) 0.4009(7) 0.9451(3) 0.039(4) Uani 1 1 d . . . . .
H33A H 0.879066 0.390914 0.957531 0.046 Uiso 1 1 calc R U . . .
C34A C 0.6755(17) 0.3598(7) 0.9400(3) 0.040(4) Uani 1 1 d . . . . .
H34A H 0.687582 0.320985 0.948755 0.048 Uiso 1 1 calc R U . . .
C35A C 0.5436(16) 0.3739(6) 0.9224(3) 0.036(4) Uani 1 1 d . . . . .
H35A H 0.467116 0.344354 0.918483 0.043 Uiso 1 1 calc R U . . .
C36A C 0.5205(14) 0.4314(6) 0.9102(3) 0.021(3) Uani 1 1 d . . . . .
C37A C 0.3665(14) 0.4471(6) 0.8939(3) 0.023(3) Uani 1 1 d . . . . .
H37A H 0.339949 0.416797 0.876739 0.028 Uiso 1 1 calc R U . . .
C38A C 0.2373(17) 0.4504(6) 0.9195(3) 0.029(3) Uani 1 1 d . . . . .
Rh1B Rh 0.25236(16) 0.48544(4) 0.57506(2) 0.0272(3) Uani 1 1 d . . . . .
Si1B Si 0.1118(5) 0.53357(19) 0.53629(9) 0.0295(10) Uani 1 1 d . . . . .
Si2B Si 0.3903(5) 0.44191(19) 0.53400(9) 0.0301(10) Uani 1 1 d . . . . .
B1B B 0.251(2) 0.4772(7) 0.6481(3) 0.028(3) Uani 1 1 d . . . . .
O1B O 0.3596(10) 0.4475(4) 0.62633(19) 0.026(2) Uani 1 1 d . . . . .
O2B O 0.1416(10) 0.5134(4) 0.6289(2) 0.027(2) Uani 1 1 d . . . . .
O3B O 0.3216(10) 0.6169(4) 0.6810(2) 0.038(3) Uani 1 1 d . . . . .
O4B O 0.3288(10) 0.5198(4) 0.6710(2) 0.031(2) Uani 1 1 d . . . . .
O5B O 0.1736(10) 0.4298(4) 0.6675(2) 0.032(2) Uani 1 1 d . . . . .
O6B O 0.1968(10) 0.3299(5) 0.6714(2) 0.042(3) Uani 1 1 d . . . . .
N1B N 0.3886(13) 0.5606(5) 0.5751(3) 0.029(3) Uani 1 1 d . . . . .
N2B N 0.1121(12) 0.4123(5) 0.5717(2) 0.024(3) Uani 1 1 d . . . . .
C1B C 0.5091(16) 0.5638(6) 0.5966(3) 0.030(3) Uani 1 1 d . . . . .
H1B H 0.525539 0.532114 0.611686 0.037 Uiso 1 1 calc R U . . .
C2B C 0.6108(17) 0.6127(7) 0.5972(4) 0.037(4) Uani 1 1 d . . . . .
H2B H 0.691468 0.614723 0.613232 0.044 Uiso 1 1 calc R U . . .
C3B C 0.5931(16) 0.6573(7) 0.5746(3) 0.035(4) Uani 1 1 d . . . . .
H3B H 0.662825 0.690026 0.574451 0.043 Uiso 1 1 calc R U . . .
C4B C 0.4698(16) 0.6541(6) 0.5517(4) 0.034(4) Uani 1 1 d . . . . .
C5B C 0.4489(17) 0.6987(6) 0.5272(3) 0.037(4) Uani 1 1 d . . . . .
H5B H 0.517689 0.731614 0.525946 0.044 Uiso 1 1 calc R U . . .
C6B C 0.3254(19) 0.6931(7) 0.5053(4) 0.047(5) Uani 1 1 d . . . . .
H6B H 0.310131 0.722882 0.488981 0.056 Uiso 1 1 calc R U . . .
C7B C 0.2227(18) 0.6449(6) 0.5064(3) 0.033(4) Uani 1 1 d . . . . .
H7B H 0.140192 0.642309 0.490773 0.040 Uiso 1 1 calc R U . . .
C8B C 0.2408(19) 0.6011(5) 0.5301(3) 0.030(3) Uani 1 1 d . . . . .
C9B C 0.3654(15) 0.6055(6) 0.5524(3) 0.025(3) Uani 1 1 d . . . . .
C10B C 0.0465(18) 0.5014(7) 0.4959(3) 0.038(4) Uani 1 1 d . . . . .
H10D H 0.137271 0.487303 0.483524 0.057 Uiso 1 1 calc R U . . .
H10E H -0.007639 0.531886 0.483033 0.057 Uiso 1 1 calc R U . . .
H10F H -0.024387 0.468197 0.500093 0.057 Uiso 1 1 calc R U . . .
C11B C -0.0732(15) 0.5591(7) 0.5569(3) 0.042(4) Uani 1 1 d . . . . .
H11D H -0.136405 0.524556 0.562923 0.062 Uiso 1 1 calc R U . . .
H11E H -0.131913 0.584383 0.541670 0.062 Uiso 1 1 calc R U . . .
H11F H -0.047444 0.581592 0.576948 0.062 Uiso 1 1 calc R U . . .
C12B C -0.0006(17) 0.4037(7) 0.5933(3) 0.033(4) Uani 1 1 d . . . . .
H12B H -0.010245 0.430787 0.611141 0.039 Uiso 1 1 calc R U . . .
C13B C -0.1094(17) 0.3559(7) 0.5914(4) 0.038(4) Uani 1 1 d . . . . .
H13B H -0.185253 0.350237 0.608193 0.046 Uiso 1 1 calc R U . . .
C14B C -0.1021(17) 0.3189(7) 0.5652(3) 0.037(4) Uani 1 1 d . . . . .
H14B H -0.175895 0.287792 0.562843 0.045 Uiso 1 1 calc R U . . .
C15B C 0.0179(16) 0.3269(7) 0.5409(3) 0.031(3) Uani 1 1 d . . . . .
C16B C 0.0264(18) 0.2912(7) 0.5126(3) 0.041(4) Uani 1 1 d . . . . .
H16B H -0.045523 0.259664 0.509580 0.050 Uiso 1 1 calc R U . . .
C17B C 0.1399(18) 0.3020(7) 0.4892(3) 0.042(4) Uani 1 1 d . . . . .
H17B H 0.141126 0.279084 0.469454 0.051 Uiso 1 1 calc R U . . .
C18B C 0.253(2) 0.3457(6) 0.4938(3) 0.035(3) Uani 1 1 d . . . . .
H18B H 0.333217 0.350546 0.477826 0.043 Uiso 1 1 calc R U . . .
C19B C 0.2484(19) 0.3829(6) 0.5220(3) 0.030(3) Uani 1 1 d . . . . .
C20B C 0.1256(17) 0.3736(7) 0.5450(3) 0.035(4) Uani 1 1 d . . . . .
C21B C 0.5610(17) 0.4035(7) 0.5537(4) 0.050(4) Uani 1 1 d . . . . .
H21D H 0.634246 0.433109 0.562130 0.074 Uiso 1 1 calc R U . . .
H21E H 0.613294 0.378672 0.537132 0.074 Uiso 1 1 calc R U . . .
H21F H 0.524419 0.378579 0.571952 0.074 Uiso 1 1 calc R U . . .
C22B C 0.4735(16) 0.4839(7) 0.4983(3) 0.038(4) Uani 1 1 d . . . . .
H22D H 0.394343 0.510774 0.489386 0.057 Uiso 1 1 calc R U . . .
H22E H 0.506371 0.456079 0.481091 0.057 Uiso 1 1 calc R U . . .
H22F H 0.563561 0.506991 0.505846 0.057 Uiso 1 1 calc R U . . .
C23B C -0.1229(16) 0.5496(6) 0.6640(3) 0.030(3) Uani 1 1 d . . . . .
H23B H -0.108951 0.509440 0.657545 0.036 Uiso 1 1 calc R U . . .
C24B C -0.2608(18) 0.5670(6) 0.6810(3) 0.034(3) Uani 1 1 d . . . . .
H24B H -0.339431 0.538748 0.685913 0.040 Uiso 1 1 calc R U . . .
C25B C -0.2789(18) 0.6260(7) 0.6904(3) 0.037(4) Uani 1 1 d . . . . .
H25B H -0.368993 0.638250 0.702147 0.045 Uiso 1 1 calc R U . . .
C26B C -0.1662(18) 0.6660(7) 0.6824(4) 0.045(4) Uani 1 1 d . . . . .
H26B H -0.179522 0.706228 0.688673 0.054 Uiso 1 1 calc R U . . .
C27B C -0.0333(16) 0.6498(7) 0.6656(3) 0.038(4) Uani 1 1 d . . . . .
H27B H 0.042479 0.678685 0.659923 0.045 Uiso 1 1 calc R U . . .
C28B C -0.0111(15) 0.5905(6) 0.6570(3) 0.024(3) Uani 1 1 d . . . . .
C29B C 0.1418(16) 0.5729(6) 0.6415(3) 0.031(4) Uani 1 1 d . . . . .
H29B H 0.166828 0.601018 0.623146 0.037 Uiso 1 1 calc R U . . .
C30B C 0.2723(17) 0.5737(7) 0.6664(3) 0.032(4) Uani 1 1 d . . . . .
C31B C 0.6136(18) 0.4082(7) 0.6675(4) 0.044(4) Uani 1 1 d . . . . .
H31B H 0.581580 0.448308 0.669745 0.052 Uiso 1 1 calc R U . . .
C32B C 0.749(2) 0.3888(7) 0.6817(4) 0.051(4) Uani 1 1 d . . . . .
H32B H 0.810873 0.416655 0.693381 0.062 Uiso 1 1 calc R U . . .
C33B C 0.7979(17) 0.3319(8) 0.6800(4) 0.050(5) Uani 1 1 d . . . . .
H33B H 0.891080 0.319900 0.690788 0.060 Uiso 1 1 calc R U . . .
C34B C 0.7095(17) 0.2916(7) 0.6623(4) 0.046(4) Uani 1 1 d . . . . .
H34B H 0.742481 0.251535 0.660839 0.055 Uiso 1 1 calc R U . . .
C35B C 0.5739(17) 0.3091(6) 0.6466(4) 0.039(4) Uani 1 1 d . . . . .
H35B H 0.515431 0.281499 0.633917 0.046 Uiso 1 1 calc R U . . .
C36B C 0.5237(16) 0.3677(6) 0.6496(3) 0.031(4) Uani 1 1 d . . . . .
C37B C 0.3696(15) 0.3855(6) 0.6351(3) 0.030(3) Uani 1 1 d . . . . .
H37B H 0.347889 0.360757 0.615031 0.036 Uiso 1 1 calc R U . . .
C38B C 0.2382(19) 0.3774(7) 0.6601(3) 0.034(3) Uani 1 1 d . . . . .
C1S C 0.0366(17) 0.2918(7) 0.9131(3) 0.043(4) Uani 1 1 d . . . . .
H1SA H -0.058004 0.309248 0.902994 0.052 Uiso 1 1 calc R U . . .
H1SB H 0.073772 0.319418 0.930393 0.052 Uiso 1 1 calc R U . . .
Cl1S Cl -0.0128(5) 0.2236(2) 0.93169(11) 0.0600(12) Uani 1 1 d . . . . .
Cl2S Cl 0.1795(5) 0.2850(2) 0.88278(10) 0.0560(12) Uani 1 1 d . . . . .
C2S C 0.4727(18) 0.7305(7) 0.6537(4) 0.049(4) Uani 1 1 d . . . . .
H2SA H 0.566281 0.714111 0.642756 0.059 Uiso 1 1 calc R U . . .
H2SB H 0.438270 0.701652 0.670678 0.059 Uiso 1 1 calc R U . . .
Cl3S Cl 0.5225(5) 0.79770(19) 0.67340(11) 0.0590(12) Uani 1 1 d . . . . .
Cl4S Cl 0.3243(5) 0.7392(2) 0.62420(10) 0.0611(13) Uani 1 1 d . . . . .

loop_
_atom_site_aniso_label
_atom_site_aniso_U_11
_atom_site_aniso_U_22
_atom_site_aniso_U_33
_atom_site_aniso_U_23
_atom_site_aniso_U_13
_atom_site_aniso_U_12
Rh1A 0.0283(6) 0.0342(6) 0.0192(5) -0.0002(4) 0.0004(7) 0.0006(7)
Si1A 0.026(2) 0.039(3) 0.0220(19) 0.0014(18) -0.0028(19) 0.0002(19)
Si2A 0.028(2) 0.037(3) 0.0216(19) -0.001(2) 0.0001(18) -0.001(2)
B1A 0.021(8) 0.035(10) 0.026(7) 0.001(6) -0.004(9) -0.006(9)
O1A 0.031(6) 0.031(6) 0.022(5) 0.009(4) 0.002(5) 0.004(4)
O2A 0.019(5) 0.024(6) 0.031(5) -0.001(4) -0.004(4) -0.001(4)
O3A 0.042(7) 0.043(8) 0.051(6) -0.013(6) -0.008(5) 0.000(5)
O4A 0.035(6) 0.037(7) 0.024(5) -0.004(5) -0.009(4) -0.001(5)
O5A 0.042(6) 0.029(6) 0.023(5) -0.003(5) 0.000(5) 0.007(4)
O6A 0.034(6) 0.052(8) 0.035(5) 0.011(5) 0.003(5) 0.002(5)
N1A 0.031(7) 0.028(8) 0.026(6) 0.000(5) 0.002(6) 0.003(5)
N2A 0.016(6) 0.039(8) 0.024(6) 0.000(5) 0.002(6) 0.004(5)
C1A 0.025(8) 0.030(9) 0.027(7) -0.006(6) -0.006(7) 0.008(7)
C2A 0.037(9) 0.035(10) 0.031(8) -0.004(7) 0.009(7) -0.006(8)
C3A 0.029(9) 0.034(10) 0.048(9) -0.010(8) 0.016(8) -0.012(7)
C4A 0.035(9) 0.030(10) 0.035(8) -0.003(7) 0.006(8) -0.005(7)
C5A 0.041(10) 0.044(11) 0.046(9) 0.017(8) 0.003(8) 0.002(8)
C6A 0.040(10) 0.040(11) 0.031(8) 0.016(7) -0.001(7) 0.005(7)
C7A 0.041(11) 0.040(10) 0.032(7) -0.004(7) 0.004(8) 0.000(8)
C8A 0.030(8) 0.031(8) 0.025(6) 0.007(5) 0.004(8) 0.015(9)
C9A 0.023(8) 0.022(8) 0.022(7) 0.000(6) 0.007(6) 0.006(6)
C10A 0.036(9) 0.051(11) 0.027(8) 0.011(8) -0.011(7) -0.008(8)
C11A 0.026(10) 0.057(13) 0.050(10) 0.008(8) -0.002(7) 0.004(8)
C12A 0.029(9) 0.046(11) 0.034(8) -0.002(7) -0.010(8) -0.009(8)
C13A 0.018(8) 0.040(10) 0.037(8) 0.005(7) 0.001(7) -0.002(7)
C14A 0.026(8) 0.024(9) 0.043(8) 0.007(8) -0.003(8) -0.001(6)
C15A 0.033(10) 0.028(10) 0.035(8) 0.000(7) -0.006(7) 0.003(7)
C16A 0.043(10) 0.034(10) 0.050(10) -0.011(8) 0.005(8) -0.009(8)
C17A 0.037(10) 0.035(10) 0.044(9) -0.003(8) 0.010(8) -0.007(8)
C18A 0.030(10) 0.043(10) 0.026(7) 0.002(6) 0.004(7) 0.002(7)
C19A 0.033(9) 0.032(8) 0.027(6) -0.001(6) -0.007(8) 0.010(8)
C20A 0.019(8) 0.029(10) 0.033(8) 0.001(7) -0.003(7) 0.007(7)
C21A 0.038(9) 0.036(10) 0.036(8) 0.001(7) 0.002(7) 0.003(7)
C22A 0.047(10) 0.044(11) 0.020(7) -0.007(7) 0.001(7) 0.006(8)
C23A 0.045(11) 0.047(11) 0.046(9) 0.009(8) 0.015(9) 0.008(8)
C24A 0.035(10) 0.053(10) 0.048(9) 0.006(8) 0.019(10) 0.004(9)
C25A 0.046(11) 0.035(10) 0.053(9) -0.009(8) 0.004(9) -0.004(8)
C26A 0.028(9) 0.038(11) 0.064(11) -0.012(9) -0.020(8) 0.007(7)
C27A 0.041(10) 0.024(10) 0.052(9) -0.008(8) -0.005(8) -0.004(7)
C28A 0.027(8) 0.029(9) 0.025(7) -0.004(6) -0.002(7) -0.007(7)
C29A 0.041(10) 0.031(10) 0.024(7) -0.002(7) 0.001(7) 0.003(7)
C30A 0.024(9) 0.039(10) 0.036(7) -0.005(7) -0.001(8) 0.001(8)
C31A 0.040(9) 0.025(9) 0.030(7) -0.004(7) 0.000(7) 0.001(7)
C32A 0.043(11) 0.038(9) 0.032(7) -0.010(6) -0.005(8) 0.001(8)
C33A 0.033(10) 0.045(11) 0.038(8) -0.002(8) -0.002(8) 0.013(7)
C34A 0.033(9) 0.048(11) 0.040(9) 0.015(8) -0.007(8) -0.001(8)
C35A 0.033(9) 0.029(9) 0.045(9) 0.003(8) -0.002(8) -0.005(7)
C36A 0.015(7) 0.027(9) 0.021(7) -0.011(6) 0.001(6) 0.001(6)
C37A 0.020(7) 0.019(8) 0.030(7) 0.005(6) 0.001(6) -0.002(6)
C38A 0.021(8) 0.046(9) 0.020(6) 0.002(6) -0.005(8) -0.003(8)
Rh1B 0.0264(6) 0.0358(6) 0.0195(5) 0.0004(5) 0.0007(6) -0.0005(7)
Si1B 0.027(2) 0.040(3) 0.0211(18) -0.0012(18) -0.0022(18) 0.0034(19)
Si2B 0.025(2) 0.041(3) 0.024(2) -0.0012(19) 0.0036(19) 0.0024(19)
B1B 0.023(8) 0.039(9) 0.021(6) -0.006(7) 0.001(9) -0.008(11)
O1B 0.026(6) 0.038(7) 0.015(4) 0.002(4) 0.001(4) 0.002(5)
O2B 0.025(6) 0.034(6) 0.024(5) -0.006(4) 0.000(4) 0.008(5)
O3B 0.033(6) 0.031(7) 0.049(6) -0.009(5) -0.005(5) -0.005(5)
O4B 0.031(5) 0.038(7) 0.025(5) 0.001(5) -0.005(4) -0.002(5)
O5B 0.031(6) 0.042(7) 0.023(5) -0.003(5) 0.004(4) 0.002(5)
O6B 0.037(6) 0.041(7) 0.050(6) 0.013(6) 0.010(5) 0.003(5)
N1B 0.020(6) 0.044(8) 0.022(6) -0.004(6) -0.001(6) 0.005(5)
N2B 0.017(6) 0.038(8) 0.017(6) -0.004(5) 0.006(5) -0.004(5)
C1B 0.030(8) 0.031(10) 0.031(8) -0.001(7) 0.003(7) 0.001(7)
C2B 0.029(9) 0.046(11) 0.036(8) -0.009(8) 0.011(8) -0.012(8)
C3B 0.025(8) 0.036(10) 0.045(9) -0.015(8) 0.007(8) -0.006(7)
C4B 0.029(9) 0.036(10) 0.036(8) 0.000(8) 0.008(8) -0.008(7)
C5B 0.043(10) 0.026(9) 0.042(9) 0.012(7) 0.008(8) 0.000(7)
C6B 0.065(12) 0.043(12) 0.032(8) 0.012(8) 0.005(8) 0.004(9)
C7B 0.039(10) 0.034(9) 0.027(7) 0.009(6) 0.007(8) -0.005(8)
C8B 0.036(9) 0.030(8) 0.023(6) -0.002(5) 0.002(8) 0.007(9)
C9B 0.023(8) 0.023(9) 0.029(7) -0.010(7) -0.004(7) 0.011(6)
C10B 0.049(11) 0.042(12) 0.024(8) 0.002(7) 0.001(8) 0.008(8)
C11B 0.035(9) 0.048(11) 0.042(9) 0.001(8) 0.000(8) 0.012(8)
C12B 0.034(9) 0.044(11) 0.019(7) -0.003(7) -0.007(7) 0.010(8)
C13B 0.034(9) 0.040(11) 0.042(9) -0.001(8) 0.003(8) -0.005(8)
C14B 0.039(10) 0.038(10) 0.035(8) 0.000(7) -0.008(8) -0.007(8)
C15B 0.026(8) 0.036(10) 0.031(8) 0.001(7) 0.002(7) 0.005(7)
C16B 0.045(10) 0.034(10) 0.046(9) 0.000(8) 0.004(8) -0.006(8)
C17B 0.047(11) 0.044(11) 0.036(9) -0.008(8) -0.011(8) 0.002(8)
C18B 0.032(8) 0.046(9) 0.029(7) 0.000(6) -0.004(9) 0.003(10)
C19B 0.029(8) 0.038(8) 0.022(6) -0.003(5) 0.004(8) 0.002(9)
C20B 0.038(10) 0.048(11) 0.019(7) 0.001(7) -0.004(7) 0.008(8)
C21B 0.043(10) 0.062(13) 0.044(9) -0.002(9) 0.006(9) 0.007(8)
C22B 0.034(9) 0.044(11) 0.034(8) -0.011(8) 0.015(7) -0.009(8)
C23B 0.039(9) 0.033(10) 0.019(7) -0.004(6) 0.012(7) 0.002(7)
C24B 0.026(8) 0.044(9) 0.031(7) 0.002(6) 0.011(8) 0.006(8)
C25B 0.032(10) 0.047(11) 0.032(7) -0.004(7) 0.009(8) -0.002(8)
C26B 0.045(10) 0.038(11) 0.053(11) -0.008(8) 0.003(9) 0.013(8)
C27B 0.029(9) 0.038(11) 0.045(9) -0.001(8) 0.002(7) -0.005(7)
C28B 0.022(8) 0.028(9) 0.023(7) -0.004(6) -0.004(6) 0.005(6)
C29B 0.030(9) 0.025(9) 0.037(8) -0.002(7) 0.008(7) 0.000(7)
C30B 0.027(9) 0.048(10) 0.022(6) -0.005(6) 0.004(7) -0.005(8)
C31B 0.044(10) 0.037(11) 0.050(10) -0.007(8) 0.000(9) 0.005(8)
C32B 0.047(10) 0.054(11) 0.053(9) 0.014(8) -0.013(11) 0.006(11)
C33B 0.030(10) 0.066(14) 0.054(11) 0.022(10) 0.007(8) 0.009(8)
C34B 0.034(10) 0.039(11) 0.064(10) 0.015(9) 0.016(8) 0.008(7)
C35B 0.042(10) 0.022(10) 0.051(9) -0.002(8) 0.007(8) 0.002(7)
C36B 0.026(8) 0.036(10) 0.030(8) 0.011(7) 0.013(7) 0.000(7)
C37B 0.022(8) 0.028(9) 0.040(8) 0.006(7) 0.002(7) 0.002(6)
C38B 0.025(8) 0.052(10) 0.025(6) 0.002(7) -0.009(8) -0.006(10)
C1S 0.044(10) 0.033(10) 0.052(10) 0.001(8) 0.003(8) -0.001(8)
Cl1S 0.059(3) 0.053(3) 0.068(3) 0.013(2) -0.008(2) -0.008(2)
Cl2S 0.049(3) 0.063(3) 0.056(3) 0.002(2) 0.009(2) 0.011(2)
C2S 0.041(10) 0.047(12) 0.059(11) -0.008(9) -0.013(9) 0.006(8)
Cl3S 0.066(3) 0.042(3) 0.069(3) -0.010(2) 0.020(3) -0.007(2)
Cl4S 0.054(3) 0.072(4) 0.057(3) 0.005(2) -0.003(2) 0.013(2)

loop_
_atom_type_symbol
_atom_type_description
_atom_type_scat_dispersion_real
_atom_type_scat_dispersion_imag
_atom_type_scat_source
C C 0.0033 0.0016 'International Tables Vol C Tables 4.2.6.8 and 6.1.1.4'
H H 0.0000 0.0000 'International Tables Vol C Tables 4.2.6.8 and 6.1.1.4'
B B 0.0013 0.0007 'International Tables Vol C Tables 4.2.6.8 and 6.1.1.4'
Cl Cl 0.1484 0.1585 'International Tables Vol C Tables 4.2.6.8 and 6.1.1.4'
N N 0.0061 0.0033 'International Tables Vol C Tables 4.2.6.8 and 6.1.1.4'
O O 0.0106 0.0060 'International Tables Vol C Tables 4.2.6.8 and 6.1.1.4'
Rh Rh -1.1178 0.9187 'International Tables Vol C Tables 4.2.6.8 and 6.1.1.4'
Si Si 0.0817 0.0704 'International Tables Vol C Tables 4.2.6.8 and 6.1.1.4'

loop_
_geom_angle_atom_site_label_1
_geom_angle_atom_site_label_2
_geom_angle_atom_site_label_3
_geom_angle
_geom_angle_site_symmetry_1
_geom_angle_site_symmetry_3
_geom_angle_publ_flag
Si1A Rh1A O1A 163.2(2) . . ?
Si1A Rh1A O2A 104.4(2) . . ?
Si2A Rh1A Si1A 89.52(15) . . ?
Si2A Rh1A O1A 107.2(2) . . ?
Si2A Rh1A O2A 166.1(2) . . ?
O2A Rh1A O1A 58.8(3) . . ?
N1A Rh1A Si1A 85.9(3) . . ?
N1A Rh1A Si2A 91.6(3) . . ?
N1A Rh1A O1A 91.8(4) . . ?
N1A Rh1A O2A 89.6(4) . . ?
N2A Rh1A Si1A 92.1(3) . . ?
N2A Rh1A Si2A 85.2(3) . . ?
N2A Rh1A O1A 91.0(4) . . ?
N2A Rh1A O2A 93.9(4) . . ?
N2A Rh1A N1A 176.3(4) . . ?
C8A Si1A Rh1A 98.6(4) . . ?
C10A Si1A Rh1A 124.6(5) . . ?
C10A Si1A C8A 112.9(6) . . ?
C11A Si1A Rh1A 107.8(5) . . ?
C11A Si1A C8A 108.2(7) . . ?
C11A Si1A C10A 104.1(7) . . ?
C19A Si2A Rh1A 98.2(5) . . ?
C21A Si2A Rh1A 106.6(5) . . ?
C21A Si2A C19A 108.9(6) . . ?
C22A Si2A Rh1A 124.6(5) . . ?
C22A Si2A C19A 113.7(6) . . ?
C22A Si2A C21A 104.1(7) . . ?
O1A B1A O2A 110.2(10) . . ?
O1A B1A O4A 112.5(12) . . ?
O2A B1A O4A 105.1(10) . . ?
O5A B1A O1A 106.0(10) . . ?
O5A B1A O2A 112.1(12) . . ?
O5A B1A O4A 111.1(10) . . ?
B1A O1A Rh1A 94.9(7) . . ?
C37A O1A Rh1A 123.1(7) . . ?
C37A O1A B1A 109.5(9) . . ?
B1A O2A Rh1A 96.0(7) . . ?
C29A O2A Rh1A 121.0(7) . . ?
C29A O2A B1A 110.2(10) . . ?
C30A O4A B1A 110.2(11) . . ?
C38A O5A B1A 110.1(10) . . ?
C1A N1A Rh1A 119.4(9) . . ?
C1A N1A C9A 120.6(12) . . ?
C9A N1A Rh1A 119.9(9) . . ?
C12A N2A Rh1A 120.3(10) . . ?
C12A N2A C20A 118.7(12) . . ?
C20A N2A Rh1A 120.7(9) . . ?
N1A C1A H1A 119.0 . . ?
N1A C1A C2A 122.0(13) . . ?
C2A C1A H1A 119.0 . . ?
C1A C2A H2A 120.3 . . ?
C3A C2A C1A 119.3(14) . . ?
C3A C2A H2A 120.3 . . ?
C2A C3A H3A 119.8 . . ?
C2A C3A C4A 120.5(14) . . ?
C4A C3A H3A 119.8 . . ?
C3A C4A C9A 117.7(13) . . ?
C5A C4A C3A 123.4(14) . . ?
C5A C4A C9A 118.9(14) . . ?
C4A C5A H5A 120.6 . . ?
C6A C5A C4A 118.7(15) . . ?
C6A C5A H5A 120.6 . . ?
C5A C6A H6A 118.7 . . ?
C5A C6A C7A 122.5(14) . . ?
C7A C6A H6A 118.7 . . ?
C6A C7A H7A 119.8 . . ?
C8A C7A C6A 120.4(14) . . ?
C8A C7A H7A 119.8 . . ?
C7A C8A Si1A 125.5(12) . . ?
C7A C8A C9A 117.7(14) . . ?
C9A C8A Si1A 116.8(9) . . ?
N1A C9A C4A 119.8(13) . . ?
N1A C9A C8A 118.4(12) . . ?
C8A C9A C4A 121.7(12) . . ?
Si1A C10A H10A 109.5 . . ?
Si1A C10A H10B 109.5 . . ?
Si1A C10A H10C 109.5 . . ?
H10A C10A H10B 109.5 . . ?
H10A C10A H10C 109.5 . . ?
H10B C10A H10C 109.5 . . ?
Si1A C11A H11A 109.5 . . ?
Si1A C11A H11B 109.5 . . ?
Si1A C11A H11C 109.5 . . ?
H11A C11A H11B 109.5 . . ?
H11A C11A H11C 109.5 . . ?
H11B C11A H11C 109.5 . . ?
N2A C12A H12A 118.2 . . ?
N2A C12A C13A 123.5(14) . . ?
C13A C12A H12A 118.2 . . ?
C12A C13A H13A 120.8 . . ?
C14A C13A C12A 118.4(14) . . ?
C14A C13A H13A 120.8 . . ?
C13A C14A H14A 120.2 . . ?
C13A C14A C15A 119.6(13) . . ?
C15A C14A H14A 120.2 . . ?
C16A C15A C14A 122.4(14) . . ?
C20A C15A C14A 119.1(13) . . ?
C20A C15A C16A 118.4(14) . . ?
C15A C16A H16A 119.2 . . ?
C17A C16A C15A 121.6(15) . . ?
C17A C16A H16A 119.2 . . ?
C16A C17A H17A 119.7 . . ?
C16A C17A C18A 120.7(14) . . ?
C18A C17A H17A 119.7 . . ?
C17A C18A H18A 120.1 . . ?
C19A C18A C17A 119.8(14) . . ?
C19A C18A H18A 120.1 . . ?
C18A C19A Si2A 126.4(12) . . ?
C20A C19A Si2A 116.0(10) . . ?
C20A C19A C18A 117.6(14) . . ?
N2A C20A C15A 120.6(13) . . ?
N2A C20A C19A 117.6(13) . . ?
C15A C20A C19A 121.7(13) . . ?
Si2A C21A H21A 109.5 . . ?
Si2A C21A H21B 109.5 . . ?
Si2A C21A H21C 109.5 . . ?
H21A C21A H21B 109.5 . . ?
H21A C21A H21C 109.5 . . ?
H21B C21A H21C 109.5 . . ?
Si2A C22A H22A 109.5 . . ?
Si2A C22A H22B 109.5 . . ?
Si2A C22A H22C 109.5 . . ?
H22A C22A H22B 109.5 . . ?
H22A C22A H22C 109.5 . . ?
H22B C22A H22C 109.5 . . ?
C24A C23A H23A 120.2 . . ?
C24A C23A C28A 119.6(15) . . ?
C28A C23A H23A 120.2 . . ?
C23A C24A H24A 119.0 . . ?
C25A C24A C23A 121.9(15) . . ?
C25A C24A H24A 119.0 . . ?
C24A C25A H25A 120.5 . . ?
C26A C25A C24A 118.9(16) . . ?
C26A C25A H25A 120.5 . . ?
C25A C26A H26A 119.6 . . ?
C25A C26A C27A 120.9(15) . . ?
C27A C26A H26A 119.6 . . ?
C26A C27A H27A 120.1 . . ?
C26A C27A C28A 119.8(15) . . ?
C28A C27A H27A 120.1 . . ?
C23A C28A C27A 118.8(13) . . ?
C23A C28A C29A 121.8(13) . . ?
C27A C28A C29A 119.3(13) . . ?
O2A C29A C28A 113.7(12) . . ?
O2A C29A H29A 109.7 . . ?
O2A C29A C30A 103.9(11) . . ?
C28A C29A H29A 109.7 . . ?
C28A C29A C30A 109.8(11) . . ?
C30A C29A H29A 109.7 . . ?
O3A C30A O4A 124.2(13) . . ?
O3A C30A C29A 126.0(14) . . ?
O4A C30A C29A 109.8(12) . . ?
C32A C31A H31A 119.6 . . ?
C36A C31A H31A 119.6 . . ?
C36A C31A C32A 120.8(14) . . ?
C31A C32A H32A 120.1 . . ?
C33A C32A C31A 119.8(14) . . ?
C33A C32A H32A 120.1 . . ?
C32A C33A H33A 120.1 . . ?
C34A C33A C32A 119.8(14) . . ?
C34A C33A H33A 120.1 . . ?
C33A C34A H34A 119.7 . . ?
C33A C34A C35A 120.6(15) . . ?
C35A C34A H34A 119.7 . . ?
C34A C35A H35A 119.6 . . ?
C34A C35A C36A 120.9(14) . . ?
C36A C35A H35A 119.6 . . ?
C31A C36A C35A 118.0(13) . . ?
C31A C36A C37A 122.5(13) . . ?
C35A C36A C37A 119.4(12) . . ?
O1A C37A C36A 112.4(11) . . ?
O1A C37A H37A 109.9 . . ?
O1A C37A C38A 104.0(10) . . ?
C36A C37A H37A 109.9 . . ?
C38A C37A C36A 110.6(10) . . ?
C38A C37A H37A 109.9 . . ?
O5A C38A C37A 110.0(11) . . ?
O6A C38A O5A 124.8(13) . . ?
O6A C38A C37A 125.2(13) . . ?
Si1B Rh1B Si2B 88.87(15) . . ?
Si1B Rh1B O1B 165.2(2) . . ?
Si1B Rh1B O2B 106.5(2) . . ?
Si2B Rh1B O1B 105.9(2) . . ?
Si2B Rh1B O2B 164.4(2) . . ?
O1B Rh1B O2B 58.7(3) . . ?
N1B Rh1B Si1B 84.7(3) . . ?
N1B Rh1B Si2B 93.5(3) . . ?
N1B Rh1B O1B 94.2(4) . . ?
N1B Rh1B O2B 90.4(4) . . ?
N2B Rh1B Si1B 91.6(3) . . ?
N2B Rh1B Si2B 84.8(3) . . ?
N2B Rh1B O1B 89.7(4) . . ?
N2B Rh1B O2B 92.2(4) . . ?
N2B Rh1B N1B 176.0(4) . . ?
C8B Si1B Rh1B 99.5(4) . . ?
C10B Si1B Rh1B 125.4(5) . . ?
C10B Si1B C8B 111.8(6) . . ?
C10B Si1B C11B 104.6(7) . . ?
C11B Si1B Rh1B 106.9(5) . . ?
C11B Si1B C8B 107.7(7) . . ?
C19B Si2B Rh1B 99.1(4) . . ?
C19B Si2B C21B 106.8(7) . . ?
C21B Si2B Rh1B 107.4(5) . . ?
C22B Si2B Rh1B 123.1(5) . . ?
C22B Si2B C19B 114.2(6) . . ?
C22B Si2B C21B 105.2(7) . . ?
O1B B1B O2B 110.5(9) . . ?
O1B B1B O4B 112.6(12) . . ?
O1B B1B O5B 106.1(11) . . ?
O2B B1B O4B 104.8(11) . . ?
O2B B1B O5B 113.4(12) . . ?
O5B B1B O4B 109.7(9) . . ?
B1B O1B Rh1B 96.3(7) . . ?
C37B O1B Rh1B 124.9(8) . . ?
C37B O1B B1B 109.7(10) . . ?
B1B O2B Rh1B 94.5(7) . . ?
C29B O2B Rh1B 123.7(8) . . ?
C29B O2B B1B 109.5(10) . . ?
C30B O4B B1B 109.8(11) . . ?
C38B O5B B1B 109.5(11) . . ?
C1B N1B Rh1B 118.6(9) . . ?
C1B N1B C9B 119.8(12) . . ?
C9B N1B Rh1B 121.5(9) . . ?
C12B N2B Rh1B 120.6(9) . . ?
C12B N2B C20B 118.7(12) . . ?
C20B N2B Rh1B 120.5(9) . . ?
N1B C1B H1B 119.1 . . ?
N1B C1B C2B 121.8(14) . . ?
C2B C1B H1B 119.1 . . ?
C1B C2B H2B 120.1 . . ?
C3B C2B C1B 119.8(14) . . ?
C3B C2B H2B 120.1 . . ?
C2B C3B H3B 120.5 . . ?
C2B C3B C4B 119.0(14) . . ?
C4B C3B H3B 120.5 . . ?
C3B C4B C5B 121.1(13) . . ?
C3B C4B C9B 120.0(14) . . ?
C9B C4B C5B 118.9(14) . . ?
C4B C5B H5B 120.8 . . ?
C6B C5B C4B 118.4(14) . . ?
C6B C5B H5B 120.8 . . ?
C5B C6B H6B 118.9 . . ?
C5B C6B C7B 122.2(14) . . ?
C7B C6B H6B 118.9 . . ?
C6B C7B H7B 119.8 . . ?
C8B C7B C6B 120.3(14) . . ?
C8B C7B H7B 119.8 . . ?
C7B C8B Si1B 126.7(12) . . ?
C7B C8B C9B 118.6(14) . . ?
C9B C8B Si1B 114.6(9) . . ?
N1B C9B C4B 119.5(13) . . ?
N1B C9B C8B 119.0(12) . . ?
C8B C9B C4B 121.6(13) . . ?
Si1B C10B H10D 109.5 . . ?
Si1B C10B H10E 109.5 . . ?
Si1B C10B H10F 109.5 . . ?
H10D C10B H10E 109.5 . . ?
H10D C10B H10F 109.5 . . ?
H10E C10B H10F 109.5 . . ?
Si1B C11B H11D 109.5 . . ?
Si1B C11B H11E 109.5 . . ?
Si1B C11B H11F 109.5 . . ?
H11D C11B H11E 109.5 . . ?
H11D C11B H11F 109.5 . . ?
H11E C11B H11F 109.5 . . ?
N2B C12B H12B 118.1 . . ?
N2B C12B C13B 123.8(13) . . ?
C13B C12B H12B 118.1 . . ?
C12B C13B H13B 120.7 . . ?
C14B C13B C12B 118.6(14) . . ?
C14B C13B H13B 120.7 . . ?
C13B C14B H14B 120.3 . . ?
C13B C14B C15B 119.4(14) . . ?
C15B C14B H14B 120.3 . . ?
C16B C15B C14B 121.5(14) . . ?
C16B C15B C20B 119.4(13) . . ?
C20B C15B C14B 119.0(13) . . ?
C15B C16B H16B 120.2 . . ?
C17B C16B C15B 119.7(14) . . ?
C17B C16B H16B 120.2 . . ?
C16B C17B H17B 119.2 . . ?
C16B C17B C18B 121.7(14) . . ?
C18B C17B H17B 119.2 . . ?
C17B C18B H18B 119.8 . . ?
C17B C18B C19B 120.4(15) . . ?
C19B C18B H18B 119.8 . . ?
C18B C19B Si2B 127.9(12) . . ?
C18B C19B C20B 117.3(14) . . ?
C20B C19B Si2B 114.7(9) . . ?
N2B C20B C15B 120.2(13) . . ?
N2B C20B C19B 118.4(13) . . ?
C15B C20B C19B 121.3(13) . . ?
Si2B C21B H21D 109.5 . . ?
Si2B C21B H21E 109.5 . . ?
Si2B C21B H21F 109.5 . . ?
H21D C21B H21E 109.5 . . ?
H21D C21B H21F 109.5 . . ?
H21E C21B H21F 109.5 . . ?
Si2B C22B H22D 109.5 . . ?
Si2B C22B H22E 109.5 . . ?
Si2B C22B H22F 109.5 . . ?
H22D C22B H22E 109.5 . . ?
H22D C22B H22F 109.5 . . ?
H22E C22B H22F 109.5 . . ?
C24B C23B H23B 120.0 . . ?
C28B C23B H23B 120.0 . . ?
C28B C23B C24B 119.9(13) . . ?
C23B C24B H24B 120.4 . . ?
C25B C24B C23B 119.2(14) . . ?
C25B C24B H24B 120.4 . . ?
C24B C25B H25B 120.3 . . ?
C26B C25B C24B 119.4(14) . . ?
C26B C25B H25B 120.3 . . ?
C25B C26B H26B 119.0 . . ?
C25B C26B C27B 122.0(15) . . ?
C27B C26B H26B 119.0 . . ?
C26B C27B H27B 120.3 . . ?
C26B C27B C28B 119.4(14) . . ?
C28B C27B H27B 120.3 . . ?
C23B C28B C27B 120.1(13) . . ?
C23B C28B C29B 121.4(13) . . ?
C27B C28B C29B 118.4(13) . . ?
O2B C29B C28B 113.1(11) . . ?
O2B C29B H29B 109.2 . . ?
O2B C29B C30B 104.3(11) . . ?
C28B C29B H29B 109.2 . . ?
C30B C29B C28B 111.7(11) . . ?
C30B C29B H29B 109.2 . . ?
O3B C30B O4B 122.7(13) . . ?
O3B C30B C29B 126.3(14) . . ?
O4B C30B C29B 111.0(12) . . ?
C32B C31B H31B 120.8 . . ?
C32B C31B C36B 118.5(15) . . ?
C36B C31B H31B 120.8 . . ?
C31B C32B H32B 118.4 . . ?
C33B C32B C31B 123.3(17) . . ?
C33B C32B H32B 118.4 . . ?
C32B C33B H33B 120.8 . . ?
C32B C33B C34B 118.5(16) . . ?
C34B C33B H33B 120.8 . . ?
C33B C34B H34B 119.6 . . ?
C35B C34B C33B 120.8(15) . . ?
C35B C34B H34B 119.6 . . ?
C34B C35B H35B 120.3 . . ?
C34B C35B C36B 119.3(15) . . ?
C36B C35B H35B 120.3 . . ?
C31B C36B C37B 121.0(13) . . ?
C35B C36B C31B 119.6(14) . . ?
C35B C36B C37B 119.4(14) . . ?
O1B C37B C36B 113.9(11) . . ?
O1B C37B H37B 109.4 . . ?
O1B C37B C38B 103.5(11) . . ?
C36B C37B H37B 109.4 . . ?
C36B C37B C38B 111.0(11) . . ?
C38B C37B H37B 109.4 . . ?
O5B C38B C37B 110.3(12) . . ?
O6B C38B O5B 125.0(14) . . ?
O6B C38B C37B 124.7(14) . . ?
H1SA C1S H1SB 107.8 . . ?
Cl1S C1S H1SA 109.0 . . ?
Cl1S C1S H1SB 109.0 . . ?
Cl2S C1S H1SA 109.0 . . ?
Cl2S C1S H1SB 109.0 . . ?
Cl2S C1S Cl1S 113.1(9) . . ?
H2SA C2S H2SB 107.8 . . ?
Cl3S C2S H2SA 109.0 . . ?
Cl3S C2S H2SB 109.0 . . ?
Cl4S C2S H2SA 109.0 . . ?
Cl4S C2S H2SB 109.0 . . ?
Cl4S C2S Cl3S 112.7(9) . . ?

loop_
_geom_bond_atom_site_label_1
_geom_bond_atom_site_label_2
_geom_bond_distance
_geom_bond_site_symmetry_2
_geom_bond_publ_flag
Rh1A Si1A 2.258(4) . ?
Rh1A Si2A 2.251(4) . ?
Rh1A O1A 2.459(8) . ?
Rh1A O2A 2.428(8) . ?
Rh1A N1A 2.080(11) . ?
Rh1A N2A 2.053(11) . ?
Si1A C8A 1.891(15) . ?
Si1A C10A 1.880(14) . ?
Si1A C11A 1.854(15) . ?
Si2A C19A 1.883(15) . ?
Si2A C21A 1.881(14) . ?
Si2A C22A 1.873(14) . ?
B1A O1A 1.460(17) . ?
B1A O2A 1.468(17) . ?
B1A O4A 1.490(17) . ?
B1A O5A 1.455(16) . ?
O1A C37A 1.424(14) . ?
O2A C29A 1.442(16) . ?
O3A C30A 1.211(16) . ?
O4A C30A 1.351(16) . ?
O5A C38A 1.333(15) . ?
O6A C38A 1.212(15) . ?
N1A C1A 1.317(16) . ?
N1A C9A 1.397(16) . ?
N2A C12A 1.322(16) . ?
N2A C20A 1.384(16) . ?
C1A H1A 0.9500 . ?
C1A C2A 1.404(18) . ?
C2A H2A 0.9500 . ?
C2A C3A 1.368(18) . ?
C3A H3A 0.9500 . ?
C3A C4A 1.418(19) . ?
C4A C5A 1.417(19) . ?
C4A C9A 1.420(18) . ?
C5A H5A 0.9500 . ?
C5A C6A 1.352(19) . ?
C6A H6A 0.9500 . ?
C6A C7A 1.417(19) . ?
C7A H7A 0.9500 . ?
C7A C8A 1.382(17) . ?
C8A C9A 1.406(19) . ?
C10A H10A 0.9800 . ?
C10A H10B 0.9800 . ?
C10A H10C 0.9800 . ?
C11A H11A 0.9800 . ?
C11A H11B 0.9800 . ?
C11A H11C 0.9800 . ?
C12A H12A 0.9500 . ?
C12A C13A 1.414(18) . ?
C13A H13A 0.9500 . ?
C13A C14A 1.359(18) . ?
C14A H14A 0.9500 . ?
C14A C15A 1.417(19) . ?
C15A C16A 1.399(19) . ?
C15A C20A 1.40(2) . ?
C16A H16A 0.9500 . ?
C16A C17A 1.342(19) . ?
C17A H17A 0.9500 . ?
C17A C18A 1.416(19) . ?
C18A H18A 0.9500 . ?
C18A C19A 1.411(17) . ?
C19A C20A 1.409(19) . ?
C21A H21A 0.9800 . ?
C21A H21B 0.9800 . ?
C21A H21C 0.9800 . ?
C22A H22A 0.9800 . ?
C22A H22B 0.9800 . ?
C22A H22C 0.9800 . ?
C23A H23A 0.9500 . ?
C23A C24A 1.38(2) . ?
C23A C28A 1.387(19) . ?
C24A H24A 0.9500 . ?
C24A C25A 1.373(19) . ?
C25A H25A 0.9500 . ?
C25A C26A 1.361(19) . ?
C26A H26A 0.9500 . ?
C26A C27A 1.396(19) . ?
C27A H27A 0.9500 . ?
C27A C28A 1.398(19) . ?
C28A C29A 1.478(19) . ?
C29A H29A 1.0000 . ?
C29A C30A 1.535(19) . ?
C31A H31A 0.9500 . ?
C31A C32A 1.406(19) . ?
C31A C36A 1.364(18) . ?
C32A H32A 0.9500 . ?
C32A C33A 1.372(18) . ?
C33A H33A 0.9500 . ?
C33A C34A 1.359(19) . ?
C34A H34A 0.9500 . ?
C34A C35A 1.375(19) . ?
C35A H35A 0.9500 . ?
C35A C36A 1.401(18) . ?
C36A C37A 1.520(17) . ?
C37A H37A 1.0000 . ?
C37A C38A 1.519(18) . ?
Rh1B Si1B 2.256(4) . ?
Rh1B Si2B 2.263(4) . ?
Rh1B O1B 2.423(8) . ?
Rh1B O2B 2.456(8) . ?
Rh1B N1B 2.060(12) . ?
Rh1B N2B 2.047(11) . ?
Si1B C8B 1.901(15) . ?
Si1B C10B 1.871(14) . ?
Si1B C11B 1.884(13) . ?
Si2B C19B 1.870(15) . ?
Si2B C21B 1.879(15) . ?
Si2B C22B 1.867(14) . ?
B1B O1B 1.448(17) . ?
B1B O2B 1.465(18) . ?
B1B O4B 1.495(16) . ?
B1B O5B 1.482(17) . ?
O1B C37B 1.446(15) . ?
O2B C29B 1.437(16) . ?
O3B C30B 1.215(15) . ?
O4B C30B 1.321(16) . ?
O5B C38B 1.340(16) . ?
O6B C38B 1.215(15) . ?
N1B C1B 1.352(16) . ?
N1B C9B 1.381(16) . ?
N2B C12B 1.316(16) . ?
N2B C20B 1.395(16) . ?
C1B H1B 0.9500 . ?
C1B C2B 1.409(19) . ?
C2B H2B 0.9500 . ?
C2B C3B 1.366(19) . ?
C3B H3B 0.9500 . ?
C3B C4B 1.410(18) . ?
C4B C5B 1.421(18) . ?
C4B C9B 1.417(18) . ?
C5B H5B 0.9500 . ?
C5B C6B 1.39(2) . ?
C6B H6B 0.9500 . ?
C6B C7B 1.40(2) . ?
C7B H7B 0.9500 . ?
C7B C8B 1.386(16) . ?
C8B C9B 1.403(19) . ?
C10B H10D 0.9800 . ?
C10B H10E 0.9800 . ?
C10B H10F 0.9800 . ?
C11B H11D 0.9800 . ?
C11B H11E 0.9800 . ?
C11B H11F 0.9800 . ?
C12B H12B 0.9500 . ?
C12B C13B 1.429(19) . ?
C13B H13B 0.9500 . ?
C13B C14B 1.348(18) . ?
C14B H14B 0.9500 . ?
C14B C15B 1.435(18) . ?
C15B C16B 1.400(18) . ?
C15B C20B 1.41(2) . ?
C16B H16B 0.9500 . ?
C16B C17B 1.380(19) . ?
C17B H17B 0.9500 . ?
C17B C18B 1.40(2) . ?
C18B H18B 0.9500 . ?
C18B C19B 1.415(16) . ?
C19B C20B 1.421(19) . ?
C21B H21D 0.9800 . ?
C21B H21E 0.9800 . ?
C21B H21F 0.9800 . ?
C22B H22D 0.9800 . ?
C22B H22E 0.9800 . ?
C22B H22F 0.9800 . ?
C23B H23B 0.9500 . ?
C23B C24B 1.424(18) . ?
C23B C28B 1.363(18) . ?
C24B H24B 0.9500 . ?
C24B C25B 1.392(18) . ?
C25B H25B 0.9500 . ?
C25B C26B 1.36(2) . ?
C26B H26B 0.9500 . ?
C26B C27B 1.377(19) . ?
C27B H27B 0.9500 . ?
C27B C28B 1.394(18) . ?
C28B C29B 1.507(18) . ?
C29B H29B 1.0000 . ?
C29B C30B 1.504(19) . ?
C31B H31B 0.9500 . ?
C31B C32B 1.36(2) . ?
C31B C36B 1.398(19) . ?
C32B H32B 0.9500 . ?
C32B C33B 1.354(19) . ?
C33B H33B 0.9500 . ?
C33B C34B 1.38(2) . ?
C34B H34B 0.9500 . ?
C34B C35B 1.383(19) . ?
C35B H35B 0.9500 . ?
C35B C36B 1.396(19) . ?
C36B C37B 1.503(18) . ?
C37B H37B 1.0000 . ?
C37B C38B 1.528(19) . ?
C1S H1SA 0.9900 . ?
C1S H1SB 0.9900 . ?
C1S Cl1S 1.765(15) . ?
C1S Cl2S 1.740(14) . ?
C2S H2SA 0.9900 . ?
C2S H2SB 0.9900 . ?
C2S Cl3S 1.764(15) . ?
C2S Cl4S 1.756(14) . ?

loop_
_geom_torsion_atom_site_label_1
_geom_torsion_atom_site_label_2
_geom_torsion_atom_site_label_3
_geom_torsion_atom_site_label_4
_geom_torsion
_geom_torsion_site_symmetry_1
_geom_torsion_site_symmetry_2
_geom_torsion_site_symmetry_3
_geom_torsion_site_symmetry_4
_geom_torsion_publ_flag
Rh1A Si1A C8A C7A 177.1(11) . . . . ?
Rh1A Si1A C8A C9A -4.2(10) . . . . ?
Rh1A Si2A C19A C18A 168.9(11) . . . . ?
Rh1A Si2A C19A C20A -13.3(10) . . . . ?
Rh1A O1A C37A C36A 136.1(9) . . . . ?
Rh1A O1A C37A C38A -104.2(10) . . . . ?
Rh1A O2A C29A C28A 139.5(9) . . . . ?
Rh1A O2A C29A C30A -101.1(9) . . . . ?
Rh1A N1A C1A C2A 178.2(10) . . . . ?
Rh1A N1A C9A C4A -177.0(10) . . . . ?
Rh1A N1A C9A C8A 3.8(15) . . . . ?
Rh1A N2A C12A C13A 175.0(10) . . . . ?
Rh1A N2A C20A C15A -173.3(10) . . . . ?
Rh1A N2A C20A C19A 6.3(16) . . . . ?
Si1A C8A C9A N1A 0.9(16) . . . . ?
Si1A C8A C9A C4A -178.3(10) . . . . ?
Si2A C19A C20A N2A 6.2(16) . . . . ?
Si2A C19A C20A C15A -174.1(11) . . . . ?
B1A O1A C37A C36A -114.1(12) . . . . ?
B1A O1A C37A C38A 5.6(13) . . . . ?
B1A O2A C29A C28A -110.0(12) . . . . ?
B1A O2A C29A C30A 9.4(13) . . . . ?
B1A O4A C30A O3A -176.2(14) . . . . ?
B1A O4A C30A C29A 2.3(14) . . . . ?
B1A O5A C38A O6A -177.5(13) . . . . ?
B1A O5A C38A C37A 5.3(14) . . . . ?
O1A B1A O2A Rh1A -3.6(11) . . . . ?
O1A B1A O2A C29A -129.7(11) . . . . ?
O1A B1A O4A C30A 123.4(11) . . . . ?
O1A B1A O5A C38A -1.7(14) . . . . ?
O1A C37A C38A O5A -6.8(14) . . . . ?
O1A C37A C38A O6A 176.0(12) . . . . ?
O2A B1A O1A Rh1A 3.5(11) . . . . ?
O2A B1A O1A C37A -124.2(11) . . . . ?
O2A B1A O4A C30A 3.5(14) . . . . ?
O2A B1A O5A C38A 118.5(12) . . . . ?
O2A C29A C30A O3A 171.2(13) . . . . ?
O2A C29A C30A O4A -7.2(14) . . . . ?
O4A B1A O1A Rh1A -113.4(9) . . . . ?
O4A B1A O1A C37A 118.9(11) . . . . ?
O4A B1A O2A Rh1A 117.9(9) . . . . ?
O4A B1A O2A C29A -8.3(14) . . . . ?
O4A B1A O5A C38A -124.3(12) . . . . ?
O5A B1A O1A Rh1A 125.0(9) . . . . ?
O5A B1A O1A C37A -2.8(14) . . . . ?
O5A B1A O2A Rh1A -121.3(9) . . . . ?
O5A B1A O2A C29A 112.5(12) . . . . ?
O5A B1A O4A C30A -117.9(12) . . . . ?
N1A C1A C2A C3A -2(2) . . . . ?
N2A C12A C13A C14A -2(2) . . . . ?
C1A N1A C9A C4A -1.1(19) . . . . ?
C1A N1A C9A C8A 179.7(12) . . . . ?
C1A C2A C3A C4A 1(2) . . . . ?
C2A C3A C4A C5A -179.4(14) . . . . ?
C2A C3A C4A C9A 0(2) . . . . ?
C3A C4A C5A C6A -179.5(14) . . . . ?
C3A C4A C9A N1A 0(2) . . . . ?
C3A C4A C9A C8A 178.9(12) . . . . ?
C4A C5A C6A C7A 1(2) . . . . ?
C5A C4A C9A N1A 179.6(12) . . . . ?
C5A C4A C9A C8A -1(2) . . . . ?
C5A C6A C7A C8A -1(2) . . . . ?
C6A C7A C8A Si1A 179.5(10) . . . . ?
C6A C7A C8A C9A 1(2) . . . . ?
C7A C8A C9A N1A 179.6(12) . . . . ?
C7A C8A C9A C4A 0.5(19) . . . . ?
C9A N1A C1A C2A 2.2(19) . . . . ?
C9A C4A C5A C6A 1(2) . . . . ?
C10A Si1A C8A C7A 43.8(14) . . . . ?
C10A Si1A C8A C9A -137.6(10) . . . . ?
C11A Si1A C8A C7A -70.9(13) . . . . ?
C11A Si1A C8A C9A 107.8(11) . . . . ?
C12A N2A C20A C15A 1.0(19) . . . . ?
C12A N2A C20A C19A -179.4(12) . . . . ?
C12A C13A C14A C15A 1(2) . . . . ?
C13A C14A C15A C16A -176.0(14) . . . . ?
C13A C14A C15A C20A 0(2) . . . . ?
C14A C15A C16A C17A 177.8(14) . . . . ?
C14A C15A C20A N2A -1(2) . . . . ?
C14A C15A C20A C19A 178.9(12) . . . . ?
C15A C16A C17A C18A 2(2) . . . . ?
C16A C15A C20A N2A 175.1(13) . . . . ?
C16A C15A C20A C19A -5(2) . . . . ?
C16A C17A C18A C19A -3(2) . . . . ?
C17A C18A C19A Si2A 177.8(11) . . . . ?
C17A C18A C19A C20A 0.0(19) . . . . ?
C18A C19A C20A N2A -175.8(12) . . . . ?
C18A C19A C20A C15A 4(2) . . . . ?
C20A N2A C12A C13A 1(2) . . . . ?
C20A C15A C16A C17A 1(2) . . . . ?
C21A Si2A C19A C18A -80.3(13) . . . . ?
C21A Si2A C19A C20A 97.5(11) . . . . ?
C22A Si2A C19A C18A 35.3(14) . . . . ?
C22A Si2A C19A C20A -146.9(10) . . . . ?
C23A C24A C25A C26A 2(2) . . . . ?
C23A C28A C29A O2A 24.9(18) . . . . ?
C23A C28A C29A C30A -91.0(16) . . . . ?
C24A C23A C28A C27A 0(2) . . . . ?
C24A C23A C28A C29A 177.0(14) . . . . ?
C24A C25A C26A C27A -2(2) . . . . ?
C25A C26A C27A C28A 1(2) . . . . ?
C26A C27A C28A C23A 0(2) . . . . ?
C26A C27A C28A C29A -177.3(12) . . . . ?
C27A C28A C29A O2A -157.9(11) . . . . ?
C27A C28A C29A C30A 86.2(15) . . . . ?
C28A C23A C24A C25A -1(2) . . . . ?
C28A C29A C30A O3A -66.8(19) . . . . ?
C28A C29A C30A O4A 114.8(12) . . . . ?
C31A C32A C33A C34A 3(2) . . . . ?
C31A C36A C37A O1A 10.6(17) . . . . ?
C31A C36A C37A C38A -105.2(14) . . . . ?
C32A C31A C36A C35A -0.5(19) . . . . ?
C32A C31A C36A C37A 176.0(11) . . . . ?
C32A C33A C34A C35A -1(2) . . . . ?
C33A C34A C35A C36A -2(2) . . . . ?
C34A C35A C36A C31A 3(2) . . . . ?
C34A C35A C36A C37A -173.9(12) . . . . ?
C35A C36A C37A O1A -173.0(11) . . . . ?
C35A C36A C37A C38A 71.2(15) . . . . ?
C36A C31A C32A C33A -2(2) . . . . ?
C36A C37A C38A O5A 114.1(12) . . . . ?
C36A C37A C38A O6A -63.1(18) . . . . ?
Rh1B Si2B C19B C18B 168.7(12) . . . . ?
Rh1B Si2B C19B C20B -14.0(11) . . . . ?
Rh1B O1B C37B C36B 135.2(10) . . . . ?
Rh1B O1B C37B C38B -104.1(10) . . . . ?
Rh1B O2B C29B C28B 136.4(9) . . . . ?
Rh1B O2B C29B C30B -102.0(10) . . . . ?
Rh1B N1B C1B C2B 177.6(10) . . . . ?
Rh1B N1B C9B C4B -174.9(10) . . . . ?
Rh1B N1B C9B C8B 3.5(16) . . . . ?
Rh1B N2B C12B C13B 175.8(11) . . . . ?
Rh1B N2B C20B C15B -173.1(10) . . . . ?
Rh1B N2B C20B C19B 6.0(17) . . . . ?
Si1B C8B C9B N1B 3.3(16) . . . . ?
Si1B C8B C9B C4B -178.3(11) . . . . ?
Si2B C19B C20B N2B 6.9(17) . . . . ?
Si2B C19B C20B C15B -174.0(11) . . . . ?
B1B O1B C37B C36B -111.7(12) . . . . ?
B1B O1B C37B C38B 9.0(13) . . . . ?
B1B O2B C29B C28B -114.1(12) . . . . ?
B1B O2B C29B C30B 7.6(14) . . . . ?
B1B O4B C30B O3B -176.7(13) . . . . ?
B1B O4B C30B C29B 4.0(14) . . . . ?
B1B O5B C38B O6B -177.7(13) . . . . ?
B1B O5B C38B C37B 1.2(14) . . . . ?
O1B B1B O2B Rh1B 1.2(11) . . . . ?
O1B B1B O2B C29B -126.9(11) . . . . ?
O1B B1B O4B C30B 120.9(12) . . . . ?
O1B B1B O5B C38B 4.4(14) . . . . ?
O1B C37B C38B O5B -6.3(14) . . . . ?
O1B C37B C38B O6B 172.6(13) . . . . ?
O2B B1B O1B Rh1B -1.2(11) . . . . ?
O2B B1B O1B C37B -131.9(11) . . . . ?
O2B B1B O4B C30B 0.8(13) . . . . ?
O2B B1B O5B C38B 125.9(11) . . . . ?
O2B C29B C30B O3B 173.4(13) . . . . ?
O2B C29B C30B O4B -7.3(14) . . . . ?
O4B B1B O1B Rh1B -118.0(9) . . . . ?
O4B B1B O1B C37B 111.4(12) . . . . ?
O4B B1B O2B Rh1B 122.7(9) . . . . ?
O4B B1B O2B C29B -5.5(13) . . . . ?
O4B B1B O5B C38B -117.4(12) . . . . ?
O5B B1B O1B Rh1B 122.1(9) . . . . ?
O5B B1B O1B C37B -8.6(14) . . . . ?
O5B B1B O2B Rh1B -117.7(9) . . . . ?
O5B B1B O2B C29B 114.1(11) . . . . ?
O5B B1B O4B C30B -121.3(12) . . . . ?
N1B C1B C2B C3B -3(2) . . . . ?
N2B C12B C13B C14B -3(2) . . . . ?
C1B N1B C9B C4B 0.9(18) . . . . ?
C1B N1B C9B C8B 179.3(12) . . . . ?
C1B C2B C3B C4B 2(2) . . . . ?
C2B C3B C4B C5B -178.5(13) . . . . ?
C2B C3B C4B C9B 1(2) . . . . ?
C3B C4B C5B C6B 179.9(14) . . . . ?
C3B C4B C9B N1B -2(2) . . . . ?
C3B C4B C9B C8B 179.5(12) . . . . ?
C4B C5B C6B C7B 0(2) . . . . ?
C5B C4B C9B N1B 177.1(12) . . . . ?
C5B C4B C9B C8B -1(2) . . . . ?
C5B C6B C7B C8B 1(2) . . . . ?
C6B C7B C8B Si1B 178.5(11) . . . . ?
C6B C7B C8B C9B -1(2) . . . . ?
C7B C8B C9B N1B -176.9(12) . . . . ?
C7B C8B C9B C4B 1(2) . . . . ?
C9B N1B C1B C2B 1.6(19) . . . . ?
C9B C4B C5B C6B 1(2) . . . . ?
C12B N2B C20B C15B 1.4(19) . . . . ?
C12B N2B C20B C19B -179.5(12) . . . . ?
C12B C13B C14B C15B 3(2) . . . . ?
C13B C14B C15B C16B -177.4(14) . . . . ?
C13B C14B C15B C20B 0(2) . . . . ?
C14B C15B C16B C17B 177.3(14) . . . . ?
C14B C15B C20B N2B -2(2) . . . . ?
C14B C15B C20B C19B 178.9(13) . . . . ?
C15B C16B C17B C18B 4(2) . . . . ?
C16B C15B C20B N2B 175.3(13) . . . . ?
C16B C15B C20B C19B -4(2) . . . . ?
C16B C17B C18B C19B -4(2) . . . . ?
C17B C18B C19B Si2B 177.4(11) . . . . ?
C17B C18B C19B C20B 0(2) . . . . ?
C18B C19B C20B N2B -175.5(12) . . . . ?
C18B C19B C20B C15B 4(2) . . . . ?
C20B N2B C12B C13B 1(2) . . . . ?
C20B C15B C16B C17B 0(2) . . . . ?
C21B Si2B C19B C18B -79.9(13) . . . . ?
C21B Si2B C19B C20B 97.4(12) . . . . ?
C22B Si2B C19B C18B 36.0(15) . . . . ?
C22B Si2B C19B C20B -146.7(10) . . . . ?
C23B C24B C25B C26B 1(2) . . . . ?
C23B C28B C29B O2B 12.7(18) . . . . ?
C23B C28B C29B C30B -104.7(15) . . . . ?
C24B C23B C28B C27B -1.8(19) . . . . ?
C24B C23B C28B C29B 175.0(12) . . . . ?
C24B C25B C26B C27B -1(2) . . . . ?
C25B C26B C27B C28B -1(2) . . . . ?
C26B C27B C28B C23B 3(2) . . . . ?
C26B C27B C28B C29B -174.2(13) . . . . ?
C27B C28B C29B O2B -170.5(11) . . . . ?
C27B C28B C29B C30B 72.1(16) . . . . ?
C28B C23B C24B C25B -0.2(19) . . . . ?
C28B C29B C30B O3B -64.0(19) . . . . ?
C28B C29B C30B O4B 115.3(13) . . . . ?
C31B C32B C33B C34B 2(2) . . . . ?
C31B C36B C37B O1B 29.4(18) . . . . ?
C31B C36B C37B C38B -87.1(16) . . . . ?
C32B C31B C36B C35B 0(2) . . . . ?
C32B C31B C36B C37B 176.5(13) . . . . ?
C32B C33B C34B C35B 0(2) . . . . ?
C33B C34B C35B C36B -2(2) . . . . ?
C34B C35B C36B C31B 2(2) . . . . ?
C34B C35B C36B C37B -174.9(13) . . . . ?
C35B C36B C37B O1B -153.8(12) . . . . ?
C35B C36B C37B C38B 89.8(16) . . . . ?
C36B C31B C32B C33B -2(2) . . . . ?
C36B C37B C38B O5B 116.3(13) . . . . ?
C36B C37B C38B O6B -64.8(19) . . . . ?

loop_
_twin_individual_id
_twin_individual_mass_fraction_refined
1 1.0008(15)
2 -0.0008(15)
